data_1515008
loop_
_publ_author_name
'Kember, Michael R.'
'Jutz, Fabian'
'Buchard, Antoine'
'White, Andrew J. P.'
'Williams, Charlotte K.'

_publ_section_title
;
 Di-cobalt(ii) catalysts for the copolymerisation of CO2 and cyclohexene
 oxide: support for a dinuclear mechanism?
;
_journal_issue 4
_journal_name_full 'Chemical Science'
_journal_page_first 1245
_journal_paper_doi 10.1039/c2sc00802e
_journal_volume 3
_journal_year 2012
_chemical_formula_moiety 'C34 H54 Br4 Co3 N4 O2, 3(C4 H8 O)'
_chemical_formula_sum 'C46 H78 Br4 Co3 N4 O5'
_chemical_formula_weight 1263.55
_chemical_name_systematic
;
?
;
_space_group_IT_number 14
_symmetry_cell_setting monoclinic
_symmetry_space_group_name_Hall '-P 2ybc'
_symmetry_space_group_name_H-M 'P 1 21/c 1'
_atom_sites_solution_hydrogens geom
_atom_sites_solution_primary direct
_atom_sites_solution_secondary difmap
_audit_creation_method SHELXL-97
_cell_angle_alpha 90.00
_cell_angle_beta 102.0342(12)
_cell_angle_gamma 90.00
_cell_formula_units_Z 4
_cell_length_a 11.69346(15)
_cell_length_b 20.8757(3)
_cell_length_c 22.0206(2)
_cell_measurement_reflns_used 21167
_cell_measurement_temperature 173(2)
_cell_measurement_theta_max 32.6221
_cell_measurement_theta_min 2.9944
_cell_volume 5257.30(11)
_computing_cell_refinement 'CrysAlis RED, Oxford Diffraction Ltd'
_computing_data_collection 'CrysAlis CCD, Oxford Diffraction Ltd'
_computing_data_reduction 'CrysAlis RED, Oxford Diffraction Ltd'
_computing_molecular_graphics 'Bruker SHELXTL'
_computing_publication_material 'Bruker SHELXTL'
_computing_structure_refinement 'SHELXL-97 (Sheldrick, 1997)'
_computing_structure_solution 'SHELXS-97 (Sheldrick, 1990)'
_diffrn_ambient_temperature 173(2)
_diffrn_detector_area_resol_mean 15.9825
_diffrn_measured_fraction_theta_full 0.995
_diffrn_measured_fraction_theta_max 0.921
_diffrn_measurement_device_type 'OD Xcalibur 3'
_diffrn_measurement_method 'omega scans'
_diffrn_radiation_monochromator graphite
_diffrn_radiation_source 'Enhance (Mo) X-ray Source'
_diffrn_radiation_type MoK\a
_diffrn_radiation_wavelength 0.71073
_diffrn_reflns_av_R_equivalents 0.0371
_diffrn_reflns_av_sigmaI/netI 0.0710
_diffrn_reflns_limit_h_max 17
_diffrn_reflns_limit_h_min -17
_diffrn_reflns_limit_k_max 31
_diffrn_reflns_limit_k_min -21
_diffrn_reflns_limit_l_max 33
_diffrn_reflns_limit_l_min -31
_diffrn_reflns_number 57484
_diffrn_reflns_theta_full 31.00
_diffrn_reflns_theta_max 32.70
_diffrn_reflns_theta_min 3.00
_diffrn_standards_number 0
_exptl_absorpt_coefficient_mu 4.021
_exptl_absorpt_correction_T_max 0.414
_exptl_absorpt_correction_T_min 0.288
_exptl_absorpt_correction_type analytical
_exptl_absorpt_process_details
;
CrysAlisPro, Oxford Diffraction Ltd.,
Version 1.171.33.48 (release 15-09-2009 CrysAlis171 .NET)
(compiled Sep 15 2009,11:49:04)
Analytical numeric absorption correction using a multifaceted crystal
model based on expressions derived by R.C. Clark & J.S. Reid.
(Clark, R. C. & Reid, J. S. (1995). Acta Cryst. A51, 887-897)
;
_exptl_crystal_colour Teal
_exptl_crystal_density_diffrn 1.596
_exptl_crystal_density_method 'not measured'
_exptl_crystal_description blocks
_exptl_crystal_F_000 2572
_exptl_crystal_size_max 0.40
_exptl_crystal_size_mid 0.34
_exptl_crystal_size_min 0.30
_refine_diff_density_max 0.612
_refine_diff_density_min -0.776
_refine_diff_density_rms 0.084
_refine_ls_extinction_method none
_refine_ls_goodness_of_fit_ref 0.901
_refine_ls_hydrogen_treatment mixed
_refine_ls_matrix_type full
_refine_ls_number_parameters 624
_refine_ls_number_reflns 17821
_refine_ls_number_restraints 561
_refine_ls_restrained_S_all 0.965
_refine_ls_R_factor_all 0.0735
_refine_ls_R_factor_gt 0.0323
_refine_ls_shift/su_max 0.002
_refine_ls_shift/su_mean 0.000
_refine_ls_structure_factor_coef Fsqd
_refine_ls_weighting_details 'calc w=1/[\s^2^(Fo^2^)+(0.0340P)^2^+0.0000P] where P=(Fo^2^+2Fc^2^)/3'
_refine_ls_weighting_scheme calc
_refine_ls_wR_factor_gt 0.0664
_refine_ls_wR_factor_ref 0.0702
_reflns_number_gt 10690
_reflns_number_total 17821
_reflns_threshold_expression >2sigma(I)
_cod_data_source_file c2sc00802e.txt
_cod_data_source_block 1b
_cod_depositor_comments
;
The following automatic conversions were performed:

'_symmetry_cell_setting' value 'Monoclinic' changed to 'monoclinic'
according to
/usr/data/users/saulius/automatic-downloads/retrospective/RSC/lib/dictionaries/cif_core.dic
dictionary named 'cif_core.dic' version 2.4.2 from 2011-04-26.

Automatic conversion script
Id: cif_fix_values 2281 2013-09-26 08:29:07Z andrius 
;
_cod_original_sg_symbol_H-M P2(1)/c
_cod_database_code 1515008

loop_
_symmetry_equiv_pos_as_xyz
'x, y, z'
'-x, y+1/2, -z+1/2'
'-x, -y, -z'
'x, -y-1/2, z-1/2'

loop_
_atom_site_label
_atom_site_type_symbol
_atom_site_fract_x
_atom_site_fract_y
_atom_site_fract_z
_atom_site_U_iso_or_equiv
_atom_site_adp_type
_atom_site_occupancy
_atom_site_symmetry_multiplicity
_atom_site_calc_flag
_atom_site_refinement_flags
_atom_site_disorder_assembly
_atom_site_disorder_group
Co1 Co 0.40535(3) 0.409327(13) 0.611817(13) 0.01815(7) Uani 1 1 d . . .
Co2 Co 0.52250(3) 0.491844(14) 0.714860(14) 0.01950(7) Uani 1 1 d . . .
Co3 Co 0.37908(3) 0.367610(14) 0.750798(14) 0.02314(7) Uani 1 1 d . . .
Br1 Br 0.59823(2) 0.474790(11) 0.604537(11) 0.02581(6) Uani 1 1 d . . .
Br2 Br 0.22883(2) 0.352804(11) 0.657467(11) 0.02727(6) Uani 1 1 d . . .
Br3 Br 0.39707(2) 0.468141(11) 0.807081(11) 0.02802(6) Uani 1 1 d . . .
Br4 Br 0.42929(3) 0.275478(13) 0.812036(12) 0.04323(8) Uani 1 1 d . . .
O1 O 0.50601(12) 0.38941(7) 0.70513(6) 0.0171(3) Uani 1 1 d . . .
C1 C 0.60257(19) 0.34936(10) 0.71425(10) 0.0187(5) Uani 1 1 d . . .
C2 C 0.6010(2) 0.29412(10) 0.67872(10) 0.0214(5) Uani 1 1 d . . .
C3 C 0.4928(2) 0.27397(10) 0.63329(10) 0.0237(5) Uani 1 1 d . . .
H3A H 0.5065 0.2316 0.6160 0.028 Uiso 1 1 calc R . .
H3B H 0.4279 0.2693 0.6555 0.028 Uiso 1 1 calc R . .
N4 N 0.45755(16) 0.32033(9) 0.58126(8) 0.0198(4) Uani 1 1 d D . .
H4 H 0.5210(11) 0.3264(10) 0.5648(9) 0.019(6) Uiso 1 1 d D . .
C5 C 0.3742(2) 0.28762(10) 0.53115(10) 0.0241(5) Uani 1 1 d . . .
H5A H 0.3045 0.2752 0.5474 0.029 Uiso 1 1 calc R . .
H5B H 0.4111 0.2477 0.5203 0.029 Uiso 1 1 calc R . .
C6 C 0.33382(19) 0.32631(11) 0.47224(10) 0.0224(5) Uani 1 1 d . . .
C7 C 0.2530(2) 0.38105(11) 0.48236(10) 0.0255(5) Uani 1 1 d . . .
H7A H 0.2180 0.3997 0.4414 0.031 Uiso 1 1 calc R . .
H7B H 0.1883 0.3628 0.4996 0.031 Uiso 1 1 calc R . .
N8 N 0.30715(16) 0.43352(8) 0.52378(8) 0.0198(4) Uani 1 1 d D . .
H8 H 0.3508(16) 0.4549(9) 0.5013(8) 0.023(6) Uiso 1 1 d D . .
C9 C 0.2108(2) 0.47697(10) 0.53217(11) 0.0256(5) Uani 1 1 d . . .
H9A H 0.1639 0.4551 0.5586 0.031 Uiso 1 1 calc R . .
H9B H 0.1591 0.4846 0.4911 0.031 Uiso 1 1 calc R . .
C10 C 0.2503(2) 0.54022(11) 0.56086(10) 0.0229(5) Uani 1 1 d . . .
C11 C 0.31971(19) 0.54489(10) 0.62104(10) 0.0194(5) Uani 1 1 d . . .
O11 O 0.36557(12) 0.49224(7) 0.65255(7) 0.0189(3) Uani 1 1 d . . .
C12 C 0.33564(19) 0.60607(10) 0.64799(10) 0.0204(5) Uani 1 1 d . . .
C13 C 0.39633(19) 0.61434(11) 0.71397(10) 0.0230(5) Uani 1 1 d . . .
H13A H 0.3544 0.5897 0.7410 0.028 Uiso 1 1 calc R . .
H13B H 0.3945 0.6601 0.7255 0.028 Uiso 1 1 calc R . .
N14 N 0.52024(16) 0.59219(9) 0.72456(8) 0.0203(4) Uani 1 1 d D . .
H14 H 0.5459(18) 0.6066(10) 0.6913(6) 0.025(7) Uiso 1 1 d D . .
C15 C 0.5865(2) 0.61929(11) 0.78304(10) 0.0252(5) Uani 1 1 d . . .
H15A H 0.5494 0.6053 0.8174 0.030 Uiso 1 1 calc R . .
H15B H 0.5813 0.6666 0.7806 0.030 Uiso 1 1 calc R . .
C16 C 0.7156(2) 0.60003(11) 0.79852(11) 0.0278(5) Uani 1 1 d . . .
C17 C 0.7291(2) 0.53080(11) 0.82142(11) 0.0292(6) Uani 1 1 d . . .
H17A H 0.8125 0.5230 0.8401 0.035 Uiso 1 1 calc R . .
H17B H 0.6844 0.5254 0.8546 0.035 Uiso 1 1 calc R . .
N18 N 0.68930(16) 0.48130(9) 0.77287(9) 0.0221(4) Uani 1 1 d D . .
H18 H 0.7398(13) 0.4822(10) 0.7472(7) 0.014(6) Uiso 1 1 d D . .
C19 C 0.7015(2) 0.41751(10) 0.80459(10) 0.0244(5) Uani 1 1 d . . .
H19A H 0.6365 0.4119 0.8266 0.029 Uiso 1 1 calc R . .
H19B H 0.7757 0.4167 0.8360 0.029 Uiso 1 1 calc R . .
C20 C 0.70076(19) 0.36267(10) 0.76027(10) 0.0217(5) Uani 1 1 d . . .
C21 C 0.7974(2) 0.32228(11) 0.76778(11) 0.0255(5) Uani 1 1 d . . .
H21A H 0.8643 0.3322 0.7989 0.031 Uiso 1 1 calc R . .
C22 C 0.7996(2) 0.26855(11) 0.73184(11) 0.0262(5) Uani 1 1 d . A .
C23 C 0.6991(2) 0.25490(11) 0.68827(10) 0.0251(5) Uani 1 1 d . . .
H23A H 0.6971 0.2172 0.6639 0.030 Uiso 1 1 calc R . .
C24 C 0.9100(2) 0.22623(12) 0.74015(12) 0.0321(6) Uani 1 1 d D . .
C25 C 1.0062(2) 0.26442(15) 0.72005(16) 0.0490(9) Uani 0.947(3) 1 d PDU A 1
H25A H 1.0255 0.3019 0.7470 0.074 Uiso 0.947(3) 1 calc PR A 1
H25B H 0.9795 0.2785 0.6770 0.074 Uiso 0.947(3) 1 calc PR A 1
H25C H 1.0759 0.2375 0.7232 0.074 Uiso 0.947(3) 1 calc PR A 1
C26 C 0.8881(2) 0.16550(13) 0.69946(14) 0.0426(8) Uani 0.947(3) 1 d PDU A 1
H26A H 0.8217 0.1418 0.7090 0.064 Uiso 0.947(3) 1 calc PR A 1
H26B H 0.9580 0.1383 0.7080 0.064 Uiso 0.947(3) 1 calc PR A 1
H26C H 0.8707 0.1778 0.6555 0.064 Uiso 0.947(3) 1 calc PR A 1
C27 C 0.9480(2) 0.20510(14) 0.80724(12) 0.0398(8) Uani 0.947(3) 1 d PDU A 1
H27A H 0.9562 0.2427 0.8344 0.060 Uiso 0.947(3) 1 calc PR A 1
H27B H 1.0232 0.1828 0.8128 0.060 Uiso 0.947(3) 1 calc PR A 1
H27C H 0.8891 0.1762 0.8178 0.060 Uiso 0.947(3) 1 calc PR A 1
C25' C 0.954(4) 0.224(2) 0.6788(11) 0.038(7) Uiso 0.053(3) 1 d PDU A 2
H25D H 1.0027 0.2617 0.6761 0.057 Uiso 0.053(3) 1 calc PR A 2
H25E H 0.8869 0.2239 0.6436 0.057 Uiso 0.053(3) 1 calc PR A 2
H25F H 1.0002 0.1851 0.6776 0.057 Uiso 0.053(3) 1 calc PR A 2
C26' C 0.910(5) 0.1605(11) 0.7670(18) 0.056(8) Uiso 0.053(3) 1 d PDU A 2
H26D H 0.8817 0.1627 0.8059 0.084 Uiso 0.053(3) 1 calc PR A 2
H26E H 0.9892 0.1431 0.7752 0.084 Uiso 0.053(3) 1 calc PR A 2
H26F H 0.8578 0.1328 0.7375 0.084 Uiso 0.053(3) 1 calc PR A 2
C27' C 1.005(4) 0.266(2) 0.7856(15) 0.051(8) Uiso 0.053(3) 1 d PDU A 2
H27D H 0.9764 0.3101 0.7890 0.076 Uiso 0.053(3) 1 calc PR A 2
H27E H 1.0772 0.2680 0.7693 0.076 Uiso 0.053(3) 1 calc PR A 2
H27F H 1.0218 0.2463 0.8266 0.076 Uiso 0.053(3) 1 calc PR A 2
C28 C 0.4377(2) 0.35058(12) 0.44678(11) 0.0304(6) Uani 1 1 d . . .
H28A H 0.4092 0.3721 0.4069 0.046 Uiso 1 1 calc R . .
H28B H 0.4875 0.3143 0.4408 0.046 Uiso 1 1 calc R . .
H28C H 0.4830 0.3809 0.4763 0.046 Uiso 1 1 calc R . .
C29 C 0.2587(2) 0.28167(12) 0.42501(11) 0.0333(6) Uani 1 1 d . . .
H29A H 0.2296 0.3051 0.3863 0.050 Uiso 1 1 calc R . .
H29B H 0.1924 0.2661 0.4417 0.050 Uiso 1 1 calc R . .
H29C H 0.3060 0.2452 0.4167 0.050 Uiso 1 1 calc R . .
C30 C 0.2078(2) 0.59590(11) 0.52843(10) 0.0256(5) Uani 1 1 d . . .
H30A H 0.1630 0.5918 0.4873 0.031 Uiso 1 1 calc R . .
C31 C 0.2280(2) 0.65654(11) 0.55355(11) 0.0238(5) Uani 1 1 d . . .
C32 C 0.29105(19) 0.66030(11) 0.61393(10) 0.0230(5) Uani 1 1 d . . .
H32A H 0.3046 0.7012 0.6330 0.028 Uiso 1 1 calc R . .
C33 C 0.1808(2) 0.71543(11) 0.51459(11) 0.0306(6) Uani 1 1 d . . .
C34 C 0.2420(3) 0.72058(14) 0.46016(13) 0.0517(8) Uani 1 1 d . . .
H34A H 0.3263 0.7259 0.4759 0.078 Uiso 1 1 calc R . .
H34B H 0.2115 0.7577 0.4346 0.078 Uiso 1 1 calc R . .
H34C H 0.2277 0.6815 0.4350 0.078 Uiso 1 1 calc R . .
C35 C 0.0491(2) 0.70935(14) 0.49109(15) 0.0533(9) Uani 1 1 d . . .
H35A H 0.0101 0.7098 0.5264 0.080 Uiso 1 1 calc R . .
H35B H 0.0316 0.6690 0.4683 0.080 Uiso 1 1 calc R . .
H35C H 0.0208 0.7454 0.4635 0.080 Uiso 1 1 calc R . .
C36 C 0.2040(3) 0.77708(12) 0.55289(13) 0.0463(8) Uani 1 1 d . . .
H36A H 0.2884 0.7826 0.5678 0.070 Uiso 1 1 calc R . .
H36B H 0.1659 0.7744 0.5885 0.070 Uiso 1 1 calc R . .
H36C H 0.1725 0.8137 0.5269 0.070 Uiso 1 1 calc R . .
C37 C 0.7724(2) 0.61073(12) 0.74269(12) 0.0349(6) Uani 1 1 d . . .
H37A H 0.7361 0.5823 0.7087 0.052 Uiso 1 1 calc R . .
H37B H 0.8562 0.6014 0.7546 0.052 Uiso 1 1 calc R . .
H37C H 0.7613 0.6554 0.7290 0.052 Uiso 1 1 calc R . .
C38 C 0.7746(2) 0.64277(12) 0.85296(12) 0.0422(7) Uani 1 1 d . . .
H38A H 0.7358 0.6368 0.8880 0.063 Uiso 1 1 calc R . .
H38B H 0.7683 0.6877 0.8399 0.063 Uiso 1 1 calc R . .
H38C H 0.8572 0.6310 0.8657 0.063 Uiso 1 1 calc R . .
O40 O 0.92796(19) 0.46241(11) 0.73460(11) 0.0607(6) Uani 1 1 d . . .
C41 C 1.0431(3) 0.48434(16) 0.75116(15) 0.0566(9) Uani 1 1 d . . .
H41A H 1.0961 0.4486 0.7677 0.068 Uiso 1 1 calc R . .
H41B H 1.0496 0.5177 0.7837 0.068 Uiso 1 1 calc R . .
C42 C 1.0756(3) 0.51148(15) 0.69441(17) 0.0652(10) Uani 1 1 d . . .
H42A H 1.1520 0.4946 0.6890 0.078 Uiso 1 1 calc R . .
H42B H 1.0793 0.5588 0.6963 0.078 Uiso 1 1 calc R . .
C43 C 0.9773(4) 0.4890(2) 0.64259(17) 0.0817(13) Uani 1 1 d . . .
H43A H 0.9232 0.5246 0.6268 0.098 Uiso 1 1 calc R . .
H43B H 1.0082 0.4707 0.6078 0.098 Uiso 1 1 calc R . .
C44 C 0.9185(3) 0.4392(2) 0.67339(17) 0.0717(11) Uani 1 1 d . . .
H44A H 0.8355 0.4344 0.6522 0.086 Uiso 1 1 calc R . .
H44B H 0.9582 0.3973 0.6735 0.086 Uiso 1 1 calc R . .
O50 O 0.0267(10) 0.4306(7) 0.8904(4) 0.127(3) Uiso 0.351(3) 1 d PDU B 1
C51 C 0.0003(17) 0.4591(8) 0.9449(7) 0.132(4) Uiso 0.351(3) 1 d PDU B 1
H51A H -0.0853 0.4624 0.9411 0.158 Uiso 0.351(3) 1 calc PR B 1
H51B H 0.0347 0.5025 0.9514 0.158 Uiso 0.351(3) 1 calc PR B 1
C52 C 0.0524(18) 0.4160(9) 0.9971(5) 0.119(4) Uiso 0.351(3) 1 d PDU B 1
H52A H 0.1097 0.4398 1.0286 0.143 Uiso 0.351(3) 1 calc PR B 1
H52B H -0.0093 0.3989 1.0173 0.143 Uiso 0.351(3) 1 calc PR B 1
C53 C 0.1098(18) 0.3640(7) 0.9709(6) 0.132(3) Uiso 0.351(3) 1 d PDU B 1
H53A H 0.0702 0.3229 0.9754 0.158 Uiso 0.351(3) 1 calc PR B 1
H53B H 0.1924 0.3605 0.9931 0.158 Uiso 0.351(3) 1 calc PR B 1
C54 C 0.1037(18) 0.3786(8) 0.9017(6) 0.124(3) Uiso 0.351(3) 1 d PDU B 1
H54A H 0.1816 0.3903 0.8940 0.149 Uiso 0.351(3) 1 calc PR B 1
H54B H 0.0729 0.3415 0.8753 0.149 Uiso 0.351(3) 1 calc PR B 1
O50' O -0.0124(15) 0.4142(9) 0.9280(11) 0.124(3) Uiso 0.204(5) 1 d PDU C 2
C51' C 0.061(2) 0.3916(14) 0.9867(11) 0.121(4) Uiso 0.204(5) 1 d PDU C 2
H51C H 0.0356 0.3489 0.9984 0.145 Uiso 0.204(5) 1 calc PR C 2
H51D H 0.0598 0.4221 1.0210 0.145 Uiso 0.204(5) 1 calc PR C 2
C52' C 0.180(2) 0.3888(15) 0.9702(15) 0.126(4) Uiso 0.204(5) 1 d PDU C 2
H52C H 0.1915 0.3472 0.9508 0.151 Uiso 0.204(5) 1 calc PR C 2
H52D H 0.2425 0.3950 1.0075 0.151 Uiso 0.204(5) 1 calc PR C 2
C53' C 0.1773(16) 0.4435(15) 0.9245(13) 0.134(4) Uiso 0.204(5) 1 d PDU C 2
H53C H 0.2338 0.4772 0.9424 0.161 Uiso 0.204(5) 1 calc PR C 2
H53D H 0.1973 0.4279 0.8855 0.161 Uiso 0.204(5) 1 calc PR C 2
C54' C 0.0549(16) 0.4692(11) 0.9122(14) 0.126(4) Uiso 0.204(5) 1 d PDU C 2
H54C H 0.0484 0.5066 0.9389 0.151 Uiso 0.204(5) 1 calc PR C 2
H54D H 0.0284 0.4816 0.8681 0.151 Uiso 0.204(5) 1 calc PR C 2
O50" O 0.1840(9) 0.4023(6) 0.9753(5) 0.150(3) Uiso 0.445(5) 1 d PDU D 3
C51" C 0.1578(9) 0.3988(7) 0.9059(5) 0.107(3) Uiso 0.445(5) 1 d PDU D 3
H51E H 0.2022 0.3641 0.8906 0.128 Uiso 0.445(5) 1 calc PR D 3
H51F H 0.1729 0.4400 0.8868 0.128 Uiso 0.445(5) 1 calc PR D 3
C52" C 0.0285(10) 0.3838(7) 0.8954(6) 0.129(3) Uiso 0.445(5) 1 d PDU D 3
H52E H 0.0158 0.3379 0.9032 0.155 Uiso 0.445(5) 1 calc PR D 3
H52F H -0.0111 0.3943 0.8523 0.155 Uiso 0.445(5) 1 calc PR D 3
C53" C -0.0175(10) 0.4256(6) 0.9414(6) 0.115(3) Uiso 0.445(5) 1 d PDU D 3
H53E H -0.0686 0.4010 0.9635 0.138 Uiso 0.445(5) 1 calc PR D 3
H53F H -0.0609 0.4630 0.9207 0.138 Uiso 0.445(5) 1 calc PR D 3
C54" C 0.1060(13) 0.4476(7) 0.9891(6) 0.138(3) Uiso 0.445(5) 1 d PDU D 3
H54E H 0.1291 0.4916 0.9799 0.165 Uiso 0.445(5) 1 calc PR D 3
H54F H 0.0992 0.4450 1.0331 0.165 Uiso 0.445(5) 1 calc PR D 3
O60 O 0.4132(10) 0.6025(4) 0.9284(3) 0.083(2) Uiso 0.468(4) 1 d PDU E 1
C61 C 0.5174(6) 0.6165(4) 0.9675(3) 0.0495(17) Uiso 0.468(4) 1 d PDU E 1
H61A H 0.5517 0.6562 0.9542 0.059 Uiso 0.468(4) 1 calc PR E 1
H61B H 0.5739 0.5810 0.9685 0.059 Uiso 0.468(4) 1 calc PR E 1
C62 C 0.4880(9) 0.6252(4) 1.0286(3) 0.063(2) Uiso 0.468(4) 1 d PDU E 1
H62A H 0.4620 0.6697 1.0335 0.076 Uiso 0.468(4) 1 calc PR E 1
H62B H 0.5565 0.6159 1.0622 0.076 Uiso 0.468(4) 1 calc PR E 1
C63 C 0.3914(10) 0.5789(5) 1.0301(4) 0.058(2) Uiso 0.468(4) 1 d PDU E 1
H63A H 0.3371 0.5956 1.0554 0.069 Uiso 0.468(4) 1 calc PR E 1
H63B H 0.4223 0.5369 1.0470 0.069 Uiso 0.468(4) 1 calc PR E 1
C64 C 0.3324(11) 0.5737(7) 0.9630(5) 0.085(3) Uiso 0.468(4) 1 d PDU E 1
H64A H 0.3173 0.5283 0.9510 0.102 Uiso 0.468(4) 1 calc PR E 1
H64B H 0.2570 0.5971 0.9549 0.102 Uiso 0.468(4) 1 calc PR E 1
O60' O 0.4595(15) 0.5905(6) 0.9310(5) 0.093(3) Uiso 0.239(9) 1 d PDU F 2
C61' C 0.4888(15) 0.6420(7) 0.9717(6) 0.042(3) Uiso 0.239(9) 1 d PDU F 2
H61C H 0.4224 0.6717 0.9703 0.051 Uiso 0.239(9) 1 calc PR F 2
H61D H 0.5576 0.6659 0.9640 0.051 Uiso 0.239(9) 1 calc PR F 2
C62' C 0.5161(16) 0.6044(8) 1.0309(6) 0.060(3) Uiso 0.239(9) 1 d PDU F 2
H62C H 0.5307 0.6326 1.0679 0.072 Uiso 0.239(9) 1 calc PR F 2
H62D H 0.5837 0.5755 1.0324 0.072 Uiso 0.239(9) 1 calc PR F 2
C63' C 0.401(2) 0.5673(11) 1.0245(8) 0.072(4) Uiso 0.239(9) 1 d PDU F 2
H63C H 0.4136 0.5259 1.0467 0.086 Uiso 0.239(9) 1 calc PR F 2
H63D H 0.3425 0.5925 1.0409 0.086 Uiso 0.239(9) 1 calc PR F 2
C64' C 0.3629(19) 0.5573(10) 0.9560(8) 0.092(4) Uiso 0.239(9) 1 d PDU F 2
H64C H 0.2859 0.5775 0.9397 0.111 Uiso 0.239(9) 1 calc PR F 2
H64D H 0.3585 0.5112 0.9454 0.111 Uiso 0.239(9) 1 calc PR F 2
O60" O 0.3014(13) 0.5677(7) 0.9546(6) 0.113(3) Uiso 0.293(9) 1 d PDU G 3
C61" C 0.3574(17) 0.6139(8) 0.9237(5) 0.095(3) Uiso 0.293(9) 1 d PDU G 3
H61E H 0.3025 0.6490 0.9077 0.114 Uiso 0.293(9) 1 calc PR G 3
H61F H 0.3839 0.5940 0.8883 0.114 Uiso 0.293(9) 1 calc PR G 3
C62" C 0.4589(11) 0.6392(6) 0.9693(6) 0.048(3) Uiso 0.293(9) 1 d PDU G 3
H62E H 0.4503 0.6858 0.9754 0.057 Uiso 0.293(9) 1 calc PR G 3
H62F H 0.5324 0.6316 0.9548 0.057 Uiso 0.293(9) 1 calc PR G 3
C63" C 0.4598(13) 0.6035(7) 1.0287(5) 0.059(3) Uiso 0.293(9) 1 d PDU G 3
H63E H 0.5287 0.5748 1.0386 0.070 Uiso 0.293(9) 1 calc PR G 3
H63F H 0.4629 0.6338 1.0635 0.070 Uiso 0.293(9) 1 calc PR G 3
C64" C 0.3501(14) 0.5655(7) 1.0184(6) 0.069(3) Uiso 0.293(9) 1 d PDU G 3
H64E H 0.3670 0.5207 1.0320 0.083 Uiso 0.293(9) 1 calc PR G 3
H64F H 0.2952 0.5840 1.0424 0.083 Uiso 0.293(9) 1 calc PR G 3

loop_
_atom_site_aniso_label
_atom_site_aniso_U_11
_atom_site_aniso_U_22
_atom_site_aniso_U_33
_atom_site_aniso_U_23
_atom_site_aniso_U_13
_atom_site_aniso_U_12
Co1 0.02066(16) 0.01657(15) 0.01736(14) -0.00003(11) 0.00430(12) 0.00075(12)
Co2 0.01962(16) 0.01767(16) 0.02054(15) -0.00017(12) 0.00265(13) -0.00087(12)
Co3 0.02632(18) 0.02274(17) 0.02270(16) 0.00186(13) 0.01046(14) -0.00284(13)
Br1 0.02569(12) 0.02826(13) 0.02571(12) 0.00265(9) 0.01046(10) -0.00496(10)
Br2 0.02247(12) 0.03023(13) 0.03030(13) -0.00021(10) 0.00824(10) -0.00652(10)
Br3 0.03524(14) 0.02826(13) 0.02322(12) -0.00226(10) 0.01223(10) 0.00022(10)
Br4 0.0699(2) 0.02973(15) 0.03454(15) 0.01174(11) 0.02124(14) 0.00107(13)
O1 0.0169(8) 0.0165(8) 0.0192(7) 0.0020(6) 0.0070(6) 0.0004(6)
C1 0.0195(11) 0.0184(11) 0.0193(11) 0.0068(9) 0.0070(9) 0.0015(9)
C2 0.0264(12) 0.0210(12) 0.0184(11) 0.0055(9) 0.0086(10) 0.0025(9)
C3 0.0304(13) 0.0152(11) 0.0256(12) 0.0013(9) 0.0062(10) 0.0016(9)
N4 0.0220(10) 0.0193(10) 0.0188(9) 0.0007(7) 0.0056(8) -0.0004(8)
C5 0.0285(13) 0.0207(12) 0.0231(11) -0.0028(9) 0.0058(10) -0.0021(9)
C6 0.0251(12) 0.0242(12) 0.0183(11) -0.0040(9) 0.0052(10) -0.0015(9)
C7 0.0244(13) 0.0286(14) 0.0224(12) -0.0045(10) 0.0018(10) -0.0005(10)
N8 0.0226(10) 0.0176(10) 0.0197(9) -0.0002(7) 0.0057(8) 0.0007(8)
C9 0.0231(12) 0.0261(13) 0.0253(12) -0.0036(10) -0.0002(10) 0.0041(10)
C10 0.0232(12) 0.0230(13) 0.0229(11) -0.0017(9) 0.0059(10) 0.0035(9)
C11 0.0170(11) 0.0204(12) 0.0222(11) 0.0030(9) 0.0077(9) 0.0009(9)
O11 0.0205(8) 0.0155(8) 0.0204(8) 0.0012(6) 0.0039(6) 0.0015(6)
C12 0.0191(11) 0.0208(12) 0.0231(11) -0.0007(9) 0.0090(10) 0.0021(9)
C13 0.0226(12) 0.0202(12) 0.0267(12) -0.0006(9) 0.0064(10) 0.0028(9)
N14 0.0217(10) 0.0202(10) 0.0195(9) -0.0024(8) 0.0057(8) -0.0021(8)
C15 0.0315(14) 0.0227(13) 0.0208(11) -0.0052(9) 0.0041(10) -0.0022(10)
C16 0.0278(13) 0.0261(13) 0.0270(12) -0.0071(10) -0.0002(11) -0.0063(10)
C17 0.0314(14) 0.0272(14) 0.0251(12) -0.0045(10) -0.0031(11) -0.0010(10)
N18 0.0212(10) 0.0238(11) 0.0213(10) -0.0024(8) 0.0043(8) -0.0043(8)
C19 0.0246(13) 0.0240(13) 0.0229(12) 0.0030(9) 0.0011(10) -0.0012(10)
C20 0.0221(12) 0.0221(12) 0.0211(11) 0.0038(9) 0.0051(10) 0.0008(9)
C21 0.0198(12) 0.0286(13) 0.0276(12) 0.0047(10) 0.0039(10) 0.0013(10)
C22 0.0257(13) 0.0292(14) 0.0263(12) 0.0093(10) 0.0114(11) 0.0089(10)
C23 0.0317(14) 0.0223(12) 0.0236(12) 0.0044(9) 0.0108(11) 0.0078(10)
C24 0.0253(13) 0.0358(15) 0.0368(14) 0.0081(11) 0.0103(12) 0.0116(11)
C25 0.0317(16) 0.0450(19) 0.077(2) 0.0163(16) 0.0262(17) 0.0120(13)
C26 0.0367(17) 0.0375(17) 0.0536(19) -0.0004(14) 0.0091(15) 0.0195(13)
C27 0.0312(16) 0.0456(18) 0.0426(17) 0.0100(14) 0.0077(14) 0.0165(13)
C28 0.0320(14) 0.0370(15) 0.0238(12) -0.0009(10) 0.0097(11) 0.0001(11)
C29 0.0345(15) 0.0372(15) 0.0264(13) -0.0109(11) 0.0021(12) 0.0003(11)
C30 0.0284(13) 0.0256(13) 0.0219(12) 0.0029(9) 0.0035(10) 0.0055(10)
C31 0.0217(12) 0.0215(13) 0.0302(13) 0.0049(10) 0.0103(10) 0.0048(9)
C32 0.0216(12) 0.0197(12) 0.0298(13) -0.0013(9) 0.0105(10) 0.0021(9)
C33 0.0328(14) 0.0255(14) 0.0340(14) 0.0106(10) 0.0083(12) 0.0074(10)
C34 0.068(2) 0.0476(19) 0.0449(17) 0.0235(14) 0.0255(16) 0.0196(15)
C35 0.0377(17) 0.0430(18) 0.072(2) 0.0167(16) -0.0060(16) 0.0117(13)
C36 0.060(2) 0.0242(15) 0.0526(18) 0.0100(13) 0.0067(16) 0.0098(13)
C37 0.0271(14) 0.0345(15) 0.0432(16) -0.0007(12) 0.0078(12) -0.0105(11)
C38 0.0450(17) 0.0363(16) 0.0379(16) -0.0118(12) -0.0081(14) -0.0095(13)
O40 0.0433(13) 0.0834(17) 0.0619(15) -0.0127(12) 0.0261(11) -0.0162(11)
C41 0.053(2) 0.059(2) 0.058(2) -0.0072(17) 0.0120(18) -0.0036(16)
C42 0.080(3) 0.0374(19) 0.093(3) -0.0056(18) 0.050(2) -0.0134(17)
C43 0.088(3) 0.110(3) 0.052(2) 0.029(2) 0.024(2) 0.046(3)
C44 0.0348(19) 0.113(3) 0.069(3) -0.031(2) 0.0124(18) -0.0065(19)

loop_
_atom_type_symbol
_atom_type_description
_atom_type_scat_dispersion_real
_atom_type_scat_dispersion_imag
_atom_type_scat_source
C C 0.0033 0.0016 'International Tables Vol C Tables 4.2.6.8 and 6.1.1.4'
H H 0.0000 0.0000 'International Tables Vol C Tables 4.2.6.8 and 6.1.1.4'
N N 0.0061 0.0033 'International Tables Vol C Tables 4.2.6.8 and 6.1.1.4'
O O 0.0106 0.0060 'International Tables Vol C Tables 4.2.6.8 and 6.1.1.4'
Co Co 0.3494 0.9721 'International Tables Vol C Tables 4.2.6.8 and 6.1.1.4'
Br Br -0.2901 2.4595 'International Tables Vol C Tables 4.2.6.8 and 6.1.1.4'

loop_
_geom_angle_atom_site_label_1
_geom_angle_atom_site_label_2
_geom_angle_atom_site_label_3
_geom_angle
O11 Co1 N8 94.06(6)
O11 Co1 N4 172.70(6)
N8 Co1 N4 93.22(7)
O11 Co1 O1 82.87(5)
N8 Co1 O1 176.89(6)
N4 Co1 O1 89.85(6)
O11 Co1 Br1 82.27(4)
N8 Co1 Br1 97.34(5)
N4 Co1 Br1 97.32(5)
O1 Co1 Br1 81.82(4)
O11 Co1 Br2 86.91(4)
N8 Co1 Br2 97.67(5)
N4 Co1 Br2 91.60(5)
O1 Co1 Br2 82.68(4)
Br1 Co1 Br2 162.059(14)
O11 Co1 Co2 43.99(4)
N8 Co1 Co2 130.33(5)
N4 Co1 Co2 129.88(5)
O1 Co1 Co2 46.74(4)
Br1 Co1 Co2 58.975(10)
Br2 Co1 Co2 103.507(12)
O11 Co2 N14 92.04(6)
O11 Co2 N18 172.79(7)
N14 Co2 N18 94.13(7)
O11 Co2 O1 83.58(5)
N14 Co2 O1 174.12(7)
N18 Co2 O1 90.51(6)
O11 Co2 Br1 79.58(4)
N14 Co2 Br1 103.26(5)
N18 Co2 Br1 95.35(5)
O1 Co2 Br1 79.86(4)
O11 Co2 Br3 87.41(4)
N14 Co2 Br3 94.76(5)
N18 Co2 Br3 95.79(5)
O1 Co2 Br3 81.16(4)
Br1 Co2 Br3 158.027(14)
O11 Co2 Co1 43.93(4)
N14 Co2 Co1 130.19(5)
N18 Co2 Co1 128.89(5)
O1 Co2 Co1 47.61(4)
Br1 Co2 Co1 55.502(9)
Br3 Co2 Co1 103.086(12)
O1 Co3 Br4 110.47(4)
O1 Co3 Br3 93.75(4)
Br4 Co3 Br3 115.477(15)
O1 Co3 Br2 94.86(4)
Br4 Co3 Br2 115.536(15)
Br3 Co3 Br2 120.870(15)
Co1 Br1 Co2 65.522(10)
Co3 Br2 Co1 77.795(11)
Co3 Br3 Co2 77.516(11)
C1 O1 Co3 117.07(12)
C1 O1 Co2 122.10(12)
Co3 O1 Co2 103.59(6)
C1 O1 Co1 120.95(12)
Co3 O1 Co1 101.79(6)
Co2 O1 Co1 85.65(5)
O1 C1 C2 120.27(19)
O1 C1 C20 120.58(19)
C2 C1 C20 119.1(2)
C23 C2 C1 119.3(2)
C23 C2 C3 119.4(2)
C1 C2 C3 121.1(2)
N4 C3 C2 112.96(18)
C5 N4 C3 107.90(17)
C5 N4 Co1 117.08(14)
C3 N4 Co1 112.25(13)
N4 C5 C6 115.55(18)
C5 C6 C28 111.19(19)
C5 C6 C7 111.39(18)
C28 C6 C7 111.64(19)
C5 C6 C29 106.81(19)
C28 C6 C29 109.90(19)
C7 C6 C29 105.64(18)
N8 C7 C6 116.40(18)
C7 N8 C9 106.86(17)
C7 N8 Co1 118.19(14)
C9 N8 Co1 108.34(13)
N8 C9 C10 114.60(19)
C30 C10 C11 119.8(2)
C30 C10 C9 118.2(2)
C11 C10 C9 121.8(2)
O11 C11 C12 121.32(19)
O11 C11 C10 121.17(19)
C12 C11 C10 117.46(19)
C11 O11 Co1 124.43(13)
C11 O11 Co2 123.49(13)
Co1 O11 Co2 92.09(6)
C32 C12 C11 120.6(2)
C32 C12 C13 118.6(2)
C11 C12 C13 120.83(19)
C12 C13 N14 111.50(18)
C15 N14 C13 109.55(17)
C15 N14 Co2 117.13(14)
C13 N14 Co2 108.94(13)
N14 C15 C16 114.14(19)
C17 C16 C15 110.6(2)
C17 C16 C37 111.8(2)
C15 C16 C37 110.9(2)
C17 C16 C38 107.0(2)
C15 C16 C38 106.4(2)
C37 C16 C38 110.0(2)
N18 C17 C16 115.09(19)
C17 N18 C19 107.29(17)
C17 N18 Co2 118.25(14)
C19 N18 Co2 111.22(13)
N18 C19 C20 112.81(18)
C21 C20 C1 119.4(2)
C21 C20 C19 119.3(2)
C1 C20 C19 121.1(2)
C22 C21 C20 122.5(2)
C21 C22 C23 116.8(2)
C21 C22 C24 120.9(2)
C23 C22 C24 122.2(2)
C22 C23 C2 122.6(2)
C26' C24 C27 51.1(16)
C26' C24 C25 131(2)
C27 C24 C25 110.6(2)
C26' C24 C26 57.4(16)
C27 C24 C26 107.8(2)
C25 C24 C26 107.8(2)
C26' C24 C22 120(2)
C27 C24 C22 110.5(2)
C25 C24 C22 108.5(2)
C26 C24 C22 111.6(2)
C26' C24 C25' 110.4(14)
C27 C24 C25' 139.5(18)
C25 C24 C25' 50.1(15)
C26 C24 C25' 60.8(15)
C22 C24 C25' 109.6(17)
C26' C24 C27' 107.3(14)
C27 C24 C27' 60.8(15)
C25 C24 C27' 55.7(15)
C26 C24 C27' 144.7(19)
C22 C24 C27' 103.5(19)
C25' C24 C27' 104.5(13)
C31 C30 C10 122.9(2)
C32 C31 C30 116.7(2)
C32 C31 C33 123.4(2)
C30 C31 C33 119.9(2)
C31 C32 C12 122.3(2)
C34 C33 C35 110.3(2)
C34 C33 C36 108.4(2)
C35 C33 C36 107.9(2)
C34 C33 C31 108.9(2)
C35 C33 C31 110.1(2)
C36 C33 C31 111.3(2)
C41 O40 C44 103.9(2)
O40 C41 C42 107.8(3)
C41 C42 C43 103.1(3)
C44 C43 C42 102.9(3)
O40 C44 C43 104.1(3)
C54 O50 C51 114.7(8)
O50 C51 C52 105.9(8)
C53 C52 C51 106.9(7)
C52 C53 C54 108.3(7)
O50 C54 C53 102.9(8)
C51' O50' C54' 102.5(12)
O50' C51' C52' 101.4(11)
C51' C52' C53' 103.9(9)
C54' C53' C52' 105.8(8)
O50' C54' C53' 102.4(10)
C54" O50" C51" 104.6(9)
O50" C51" C52" 98.8(7)
C51" C52" C53" 105.1(7)
C52" C53" C54" 101.5(7)
O50" C54" C53" 101.4(8)
C61 O60 C64 110.4(6)
O60 C61 C62 104.8(6)
C61 C62 C63 105.3(6)
C62 C63 C64 102.6(6)
O60 C64 C63 105.7(6)
C61' O60' C64' 102.7(10)
O60' C61' C62' 97.8(10)
C61' C62' C63' 99.2(9)
C64' C63' C62' 103.6(8)
C63' C64' O60' 102.3(8)
C64" O60" C61" 111.8(9)
O60" C61" C62" 107.7(8)
C61" C62" C63" 105.7(7)
C64" C63" C62" 106.5(7)
O60" C64" C63" 107.0(8)

loop_
_geom_bond_atom_site_label_1
_geom_bond_atom_site_label_2
_geom_bond_distance
Co1 O11 2.0471(14)
Co1 N8 2.0986(18)
Co1 N4 2.1091(18)
Co1 O1 2.1844(14)
Co1 Br1 2.6704(4)
Co1 Br2 2.7438(4)
Co1 Co2 2.9490(4)
Co2 O11 2.0494(14)
Co2 N14 2.1064(18)
Co2 N18 2.1085(18)
Co2 O1 2.1538(14)
Co2 Br1 2.7767(4)
Co2 Br3 2.7860(4)
Co3 O1 2.0109(14)
Co3 Br4 2.3521(4)
Co3 Br3 2.4240(4)
Co3 Br2 2.4291(4)
O1 C1 1.386(2)
C1 C2 1.392(3)
C1 C20 1.392(3)
C2 C23 1.389(3)
C2 C3 1.500(3)
C3 N4 1.491(3)
N4 C5 1.479(3)
C5 C6 1.517(3)
C6 C28 1.526(3)
C6 C7 1.529(3)
C6 C29 1.530(3)
C7 N8 1.481(3)
N8 C9 1.487(3)
C9 C10 1.495(3)
C10 C30 1.400(3)
C10 C11 1.406(3)
C11 O11 1.350(2)
C11 C12 1.404(3)
C12 C32 1.398(3)
C12 C13 1.488(3)
C13 N14 1.492(3)
N14 C15 1.470(3)
C15 C16 1.530(3)
C16 C17 1.528(3)
C16 C37 1.531(3)
C16 C38 1.538(3)
C17 N18 1.490(3)
N18 C19 1.497(3)
C19 C20 1.503(3)
C20 C21 1.391(3)
C21 C22 1.376(3)
C22 C23 1.383(3)
C22 C24 1.543(3)
C24 C26' 1.494(15)
C24 C27 1.517(3)
C24 C25 1.519(4)
C24 C26 1.543(4)
C24 C25' 1.544(15)
C24 C27' 1.576(15)
C30 C31 1.382(3)
C31 C32 1.382(3)
C31 C33 1.534(3)
C33 C34 1.523(4)
C33 C35 1.525(3)
C33 C36 1.532(4)
O40 C41 1.397(4)
O40 C44 1.415(4)
C41 C42 1.492(5)
C42 C43 1.515(5)
C43 C44 1.486(5)
O50 C54 1.399(12)
O50 C51 1.428(12)
C51 C52 1.487(12)
C52 C53 1.458(12)
C53 C54 1.542(12)
O50' C51' 1.471(15)
O50' C54' 1.475(14)
C51' C52' 1.508(14)
C52' C53' 1.520(14)
C53' C54' 1.498(14)
O50" C54" 1.390(11)
O50" C51" 1.497(11)
C51" C52" 1.514(11)
C52" C53" 1.517(13)
C53" C54" 1.663(16)
O60 C61 1.370(10)
O60 C64 1.460(9)
C61 C62 1.467(9)
C62 C63 1.493(9)
C63 C64 1.500(10)
O60' C61' 1.395(13)
O60' C64' 1.523(13)
C61' C62' 1.498(12)
C62' C63' 1.533(13)
C63' C64' 1.495(13)
O60" C64" 1.403(12)
O60" C61" 1.417(12)
C61" C62" 1.483(12)
C62" C63" 1.504(11)
C63" C64" 1.485(11)
